data_2101763
loop_
_publ_author_name
'Marsh, R. E.'

_publ_section_title
;
 The perils of <i>Cc</i> revisited
;
_journal_issue 2
_journal_name_full 'Acta Crystallographica Section B'
_journal_page_first 317
_journal_page_last 322
_journal_paper_doi 10.1107/S010876819601381X
_journal_volume 53
_journal_year 1997
_chemical_formula_moiety 'C25 H26 N9 S3 Y'
_chemical_formula_sum 'C25 H26 N9 S3 Y'
_space_group_IT_number 15
_symmetry_cell_setting monoclinic
_symmetry_space_group_name_Hall '-C 2yc'
_symmetry_space_group_name_H-M 'C 1 2/c 1'
_audit_creation_method CSD-QUEST3D-V5
_cell_angle_alpha 90
_cell_angle_beta 92.72(5)
_cell_angle_gamma 90
_cell_formula_units_Z 8
_cell_length_a 33.226(3)
_cell_length_b 11.986(2)
_cell_length_c 14.102(2)
_cell_volume 5609.7(13)
_cod_data_source_file an0533.cif
_cod_data_source_block CSD_CIF_MIF_KIFKIT01
_cod_depositor_comments
;

  Added moiety chemical formula from Marsh (1997) paper. The summary
  chemical formula is calculated from moiety formula using 'AdHocParser'
  (svn://www.crystallography.net/cod-tools/trunk/Formulae/AdHocParser.yp,
  revision 1441.)

  Andrius Merkys
  2013-11-06
;
_cod_original_sg_symbol_H-M 'C 2/c'
_cod_database_code 2101763

loop_
_symmetry_equiv_pos_as_xyz
x,y,z
-x,y,1/2-z
1/2+x,1/2+y,z
1/2-x,1/2+y,1/2-z
-x,-y,-z
x,-y,-1/2+z
-1/2-x,-1/2-y,-z
-1/2+x,-1/2-y,-1/2+z

loop_
_atom_site_label
_atom_site_fract_x
_atom_site_fract_y
_atom_site_fract_z
_atom_site_type_symbol
Y1 .1277 -.2552 -.3718 Y
S1 .0345 -.1830 -.6470 S
S2 .115 -.416 -.066 S
S3 .245 -.241 -.1340 S
N1 .094 -.266 -.526 N
N2 .114 -.250 -.202 N
N3 .190 -.210 -.286 N
N4 .063 -.370 -.356 N
N5 .058 -.150 -.360 N
N6 .127 -.047 -.384 N
N7 .172 -.163 -.499 N
N8 .183 -.371 -.448 N
N9 .135 -.456 -.325 N
C1 .070 -.234 -.578 C
C2 .114 -.320 -.146 C
C3 .214 -.224 -.222 C
C4 .064 -.482 -.345 C
C5 .031 -.548 -.352 C
C6 -.006 -.504 -.376 C
C7 -.009 -.390 -.385 C
C8 .026 -.326 -.373 C
C9 .026 -.204 -.374 C
C10 -.016 -.146 -.392 C
C11 .060 -.029 -.350 C
C12 .102 .006 -.317 C
C13 .144 .008 -.450 C
C14 .140 .132 -.464 C
C15 .165 -.058 -.520 C
C16 .178 -.011 -.606 C
C17 .196 -.082 -.668 C
C18 .204 -.190 -.646 C
C19 .190 -.228 -.559 C
C20 .200 -.343 -.524 C
C21 .228 -.416 -.578 C
C22 .194 -.479 -.407 C
C23 .176 -.490 -.311 C
C24 .106 -.525 -.320 C
C25 .108 -.642 -.291 C
H1 .034 -.628 -.342 H
H2 -.029 -.550 -.388 H
H3 -.036 -.354 -.398 H
H4 -.012 -.078 -.406 H
H5 -.030 -.149 -.344 H
H6 -.030 -.181 -.442 H
H7 .052 .006 -.411 H
H8 .041 -.006 -.302 H
H9 .108 -.020 -.252 H
H10 .104 .086 -.320 H
H11 .158 .152 -.513 H
H12 .150 .168 -.405 H
H13 .114 .159 -.480 H
H14 .172 .066 -.620 H
H15 .204 -.052 -.728 H
H16 .218 -.238 -.690 H
H17 .239 -.373 -.612 H
H18 .216 -.468 -.617 H
H19 .244 -.452 -.546 H
H20 .184 -.538 -.449 H
H21 .223 -.484 -.400 H
H22 .190 -.439 -.266 H
H23 .178 -.566 -.287 H
H24 .082 -.676 -.294 H
H25 .118 -.645 -.228 H
H26 .125 -.684 -.328 H

loop_
_atom_type_symbol
C
H
N
S
Y
